data_7033190
loop_
_publ_author_name
'Zhang, Xiu-Mei'
'Li, Peng'
'Gao, Wei'
'Liu, Jie-Ping'
'Gao, En-Qing'

_publ_section_title
;
 3D Co(II) coordination polymer with ferrimagnetic-like layers based on
 azide and tetrazolate bridges showing slow magnetic dynamics.
;
_journal_issue 2
_journal_name_full 'Dalton transactions (Cambridge, England : 2003)'
_journal_page_first 511
_journal_page_last 514
_journal_paper_doi 10.1039/c4dt03332a
_journal_volume 44
_journal_year 2015
_chemical_formula_sum 'C36 H24 Co6 N48'
_chemical_formula_weight 1482.61
_chemical_name_systematic
; 
 ? 
;
_space_group_IT_number 2
_symmetry_cell_setting triclinic
_symmetry_space_group_name_Hall '-P 1'
_symmetry_space_group_name_H-M 'P -1'
_atom_sites_solution_hydrogens geom
_atom_sites_solution_primary direct
_atom_sites_solution_secondary difmap
_audit_creation_method SHELXL-97
_cell_angle_alpha 107.263(2)
_cell_angle_beta 106.136(2)
_cell_angle_gamma 90.3700(10)
_cell_formula_units_Z 1
_cell_length_a 10.5940(8)
_cell_length_b 10.7589(9)
_cell_length_c 13.1841(11)
_cell_measurement_temperature 298(2)
_cell_volume 1372.00(19)
_computing_cell_refinement 'Bruker SMART'
_computing_data_collection 'Bruker SMART'
_computing_data_reduction 'Bruker SAINT'
_computing_molecular_graphics 'Bruker SHELXTL'
_computing_publication_material 'Bruker SHELXTL'
_computing_structure_refinement 'Bruker SHELXTL'
_computing_structure_solution 'Bruker SHELXTL'
_diffrn_ambient_temperature 298(2)
_diffrn_measured_fraction_theta_full 0.968
_diffrn_measured_fraction_theta_max 0.968
_diffrn_measurement_device_type 'CCD area detector'
_diffrn_measurement_method 'phi and omega scans'
_diffrn_radiation_monochromator graphite
_diffrn_radiation_source 'fine-focus sealed tube'
_diffrn_radiation_type MoK\a
_diffrn_radiation_wavelength 0.71073
_diffrn_reflns_av_R_equivalents 0.0000
_diffrn_reflns_av_sigmaI/netI 0.1982
_diffrn_reflns_limit_h_max 12
_diffrn_reflns_limit_h_min -12
_diffrn_reflns_limit_k_max 12
_diffrn_reflns_limit_k_min -12
_diffrn_reflns_limit_l_max 15
_diffrn_reflns_limit_l_min -15
_diffrn_reflns_number 4688
_diffrn_reflns_theta_full 25.02
_diffrn_reflns_theta_max 25.02
_diffrn_reflns_theta_min 2.96
_diffrn_standards_decay_% 2.5
_exptl_absorpt_coefficient_mu 1.853
_exptl_absorpt_correction_T_max 0.9130
_exptl_absorpt_correction_T_min 0.7814
_exptl_absorpt_correction_type multi-scan
_exptl_absorpt_process_details SADABS
_exptl_crystal_colour red
_exptl_crystal_density_diffrn 1.794
_exptl_crystal_density_method 'not measured'
_exptl_crystal_description block
_exptl_crystal_F_000 738
_exptl_crystal_size_max 0.14
_exptl_crystal_size_mid 0.11
_exptl_crystal_size_min 0.05
_refine_diff_density_max 2.195
_refine_diff_density_min -2.986
_refine_diff_density_rms 0.232
_refine_ls_extinction_coef 0.000(2)
_refine_ls_extinction_expression Fc^*^=kFc[1+0.001xFc^2^\l^3^/sin(2\q)]^-1/4^
_refine_ls_extinction_method SHELXL
_refine_ls_goodness_of_fit_ref 0.902
_refine_ls_hydrogen_treatment mixed
_refine_ls_matrix_type full
_refine_ls_number_parameters 411
_refine_ls_number_reflns 4688
_refine_ls_number_restraints 6
_refine_ls_restrained_S_all 0.906
_refine_ls_R_factor_all 0.1684
_refine_ls_R_factor_gt 0.1043
_refine_ls_shift/su_max 0.001
_refine_ls_shift/su_mean 0.000
_refine_ls_structure_factor_coef Fsqd
_refine_ls_weighting_details 'calc w=1/[\s^2^(Fo^2^)+(0.1797P)^2^+0.0000P] where P=(Fo^2^+2Fc^2^)/3'
_refine_ls_weighting_scheme calc
_refine_ls_wR_factor_gt 0.2501
_refine_ls_wR_factor_ref 0.2902
_reflns_number_gt 2429
_reflns_number_total 4688
_reflns_threshold_expression >2sigma(I)
_cod_data_source_file c4dt03332a2.cif
_cod_data_source_block 1
_cod_depositor_comments
;
The following automatic conversions were performed:

'_symmetry_cell_setting' value 'Triclinic' changed to 'triclinic'
according to
/usr/data/users/saulius/crontab/automatic-downloads/rss-feeds/RSC/lib/dictionaries/cif_core.dic
dictionary named 'cif_core.dic' version 2.4.2 from 2011-04-26.

Automatic conversion script
Id: cif_fix_values 2935 2014-11-11 08:27:57Z andrius 

 Adding full bibliography for 7033190.cif.
;
_cod_original_sg_symbol_H-M P-1
_cod_database_code 7033190

loop_
_symmetry_equiv_pos_as_xyz
'x, y, z'
'-x, -y, -z'

loop_
_atom_site_label
_atom_site_type_symbol
_atom_site_fract_x
_atom_site_fract_y
_atom_site_fract_z
_atom_site_U_iso_or_equiv
_atom_site_adp_type
_atom_site_occupancy
_atom_site_symmetry_multiplicity
_atom_site_calc_flag
_atom_site_refinement_flags
Co3 Co 0.19941(17) 0.53348(17) 0.33045(15) 0.0189(5) Uani 1 1 d .
Co2 Co 0.21228(17) 0.41759(17) 0.03551(15) 0.0184(5) Uani 1 1 d .
Co1 Co 0.5000 0.5000 0.0000 0.0196(7) Uani 1 2 d S
Co4 Co 0.5000 0.5000 0.5000 0.0162(6) Uani 1 2 d S
N1 N 0.5061(11) 0.4859(11) 0.1690(9) 0.021(3) Uani 1 1 d .
N2 N 0.3816(10) 0.4868(10) 0.1745(10) 0.019(3) Uani 1 1 d .
N3 N 0.3805(10) 0.5130(11) 0.2765(9) 0.020(3) Uani 1 1 d .
N4 N 0.5046(10) 0.5286(11) 0.3432(9) 0.021(3) Uani 1 1 d .
N5 N 1.0029(11) 0.5250(11) 0.3548(10) 0.024(3) Uani 1 1 d .
N6 N 0.1699(11) 0.2214(11) 0.3158(10) 0.022(3) Uani 1 1 d .
N7 N 0.2379(11) 0.3412(11) 0.3505(10) 0.026(3) Uani 1 1 d .
N8 N 0.3616(11) 0.3324(11) 0.4046(10) 0.022(3) Uani 1 1 d .
N9 N 0.3777(11) 0.2134(11) 0.4122(10) 0.024(3) Uani 1 1 d .
N11 N 0.1808(11) 0.7273(11) 0.0209(11) 0.028(3) Uani 1 1 d .
N12 N 0.2448(11) 0.6178(11) 0.0215(10) 0.024(3) Uani 1 1 d .
N13 N 0.3672(11) 0.6470(11) 0.0261(10) 0.023(3) Uani 1 1 d .
N14 N 0.3901(11) 0.7712(11) 0.0311(10) 0.024(3) Uani 1 1 d .
N16 N 0.1107(11) 0.4680(12) 0.1569(11) 0.033(3) Uani 1 1 d D
N17 N 0.0310(12) 0.5603(12) 0.1290(11) 0.036(3) Uani 1 1 d D
N18 N -0.0350(11) 0.6363(12) 0.0889(11) 0.034(3) Uani 1 1 d D
N19 N 0.3301(11) 0.6010(10) 0.4917(9) 0.021(3) Uani 1 1 d D
N20 N 0.3250(13) 0.6997(12) 0.5639(11) 0.035(3) Uani 1 1 d D
N21 N 0.3187(19) 0.7908(15) 0.6335(14) 0.075(6) Uani 1 1 d D
N22 N 0.3326(11) 0.3725(11) -0.0648(10) 0.027(3) Uani 1 1 d .
N23 N 0.3105(14) 0.2717(15) -0.1463(13) 0.045(4) Uani 1 1 d .
N24 N 0.286(2) 0.179(2) -0.2319(19) 0.098(7) Uani 1 1 d .
C1 C 0.5811(12) 0.5124(14) 0.2767(12) 0.020(3) Uani 1 1 d .
C4 C 0.9185(14) 0.4148(14) 0.2781(13) 0.030(4) Uani 1 1 d .
H4A H 0.9555 0.3431 0.2419 0.036 Uiso 1 1 calc R
C3 C 0.7886(13) 0.4105(13) 0.2562(12) 0.023(3) Uani 1 1 d .
H3A H 0.7362 0.3365 0.2050 0.028 Uiso 1 1 calc R
C2 C 0.7289(12) 0.5164(14) 0.3094(12) 0.019(3) Uani 1 1 d .
C6 C 0.8088(13) 0.6172(14) 0.3912(12) 0.026(3) Uani 1 1 d .
H6A H 0.7740 0.6837 0.4355 0.031 Uiso 1 1 calc R
C5 C 0.9471(14) 0.6182(15) 0.4071(13) 0.029(4) Uani 1 1 d .
H5A H 1.0008 0.6911 0.4588 0.035 Uiso 1 1 calc R
C7 C 0.2595(13) 0.1471(13) 0.3582(12) 0.023(3) Uani 1 1 d .
C13 C 0.2750(14) 0.8177(13) 0.0304(12) 0.021(3) Uani 1 1 d .
C8 C 0.2369(14) 0.0085(13) 0.3487(13) 0.026(3) Uani 1 1 d .
C9 C 0.3399(15) -0.0643(14) 0.3637(14) 0.034(4) Uani 1 1 d .
H9A H 0.4251 -0.0279 0.3769 0.040 Uiso 1 1 calc R
C12 C 0.1114(15) -0.0576(14) 0.3202(13) 0.032(4) Uani 1 1 d .
H12A H 0.0363 -0.0145 0.3035 0.039 Uiso 1 1 calc R
C11 C 0.0994(14) -0.1851(14) 0.3167(12) 0.028(4) Uani 1 1 d .
H11A H 0.0148 -0.2254 0.2993 0.033 Uiso 1 1 calc R
N10 N 0.2011(12) -0.2556(12) 0.3368(10) 0.032(3) Uani 1 1 d .
C10 C 0.3188(15) -0.1916(14) 0.3595(13) 0.031(4) Uani 1 1 d .
H10A H 0.3926 -0.2372 0.3737 0.037 Uiso 1 1 calc R
C14 C 0.2512(15) 0.9508(15) 0.0329(15) 0.038(4) Uani 1 1 d .
C15 C 0.3501(17) 1.0490(15) 0.0919(15) 0.047(5) Uani 1 1 d .
H15A H 0.4310 1.0296 0.1311 0.057 Uiso 1 1 calc R
C18 C 0.1378(17) 0.9873(16) -0.0376(17) 0.052(5) Uani 1 1 d .
H18A H 0.0726 0.9238 -0.0894 0.062 Uiso 1 1 calc R
C17 C 0.1267(18) 1.1205(17) -0.0275(17) 0.053(5) Uani 1 1 d .
H17A H 0.0513 1.1435 -0.0715 0.063 Uiso 1 1 calc R
C16 C 0.3316(16) 1.1777(16) 0.0942(15) 0.043(5) Uani 1 1 d .
H16A H 0.4030 1.2403 0.1344 0.052 Uiso 1 1 calc R
N15 N 0.2223(12) 1.2179(12) 0.0446(11) 0.030(3) Uani 1 1 d .

loop_
_atom_site_aniso_label
_atom_site_aniso_U_11
_atom_site_aniso_U_22
_atom_site_aniso_U_33
_atom_site_aniso_U_23
_atom_site_aniso_U_13
_atom_site_aniso_U_12
Co3 0.0168(10) 0.0148(10) 0.0262(11) 0.0120(9) 0.0018(8) 0.0057(7)
Co2 0.0185(10) 0.0126(10) 0.0244(11) 0.0101(8) 0.0020(8) 0.0063(7)
Co1 0.0237(15) 0.0122(14) 0.0252(16) 0.0091(12) 0.0072(12) 0.0083(11)
Co4 0.0189(14) 0.0104(13) 0.0177(14) 0.0065(11) 0.0005(10) 0.0067(10)
N1 0.021(6) 0.018(6) 0.024(7) 0.009(5) 0.000(5) 0.007(5)
N2 0.016(6) 0.016(6) 0.028(7) 0.016(5) 0.003(5) 0.008(4)
N3 0.017(6) 0.020(6) 0.022(7) 0.009(5) 0.001(5) 0.008(5)
N4 0.019(6) 0.017(6) 0.024(7) 0.012(5) 0.000(5) 0.009(5)
N5 0.020(6) 0.023(7) 0.029(7) 0.008(6) 0.005(5) 0.005(5)
N6 0.022(6) 0.011(6) 0.036(7) 0.015(5) 0.004(5) 0.002(5)
N7 0.021(6) 0.016(6) 0.035(7) 0.012(6) -0.004(5) 0.003(5)
N8 0.022(6) 0.016(6) 0.024(7) 0.008(5) -0.001(5) 0.005(5)
N9 0.027(7) 0.012(6) 0.030(7) 0.011(6) -0.001(5) 0.001(5)
N11 0.028(7) 0.012(6) 0.049(8) 0.013(6) 0.013(6) 0.011(5)
N12 0.024(7) 0.017(6) 0.039(8) 0.015(6) 0.013(6) 0.009(5)
N13 0.030(7) 0.017(6) 0.030(7) 0.015(6) 0.013(5) 0.013(5)
N14 0.033(7) 0.010(6) 0.036(8) 0.015(6) 0.014(6) 0.010(5)
N16 0.027(7) 0.027(7) 0.037(8) 0.006(6) 0.001(6) 0.010(6)
N17 0.029(7) 0.030(8) 0.040(8) 0.006(7) 0.002(6) 0.010(6)
N18 0.028(7) 0.028(7) 0.037(8) 0.006(7) 0.001(6) 0.010(6)
N19 0.023(6) 0.017(7) 0.025(7) 0.013(6) 0.002(5) 0.005(5)
N20 0.040(8) 0.020(8) 0.036(9) 0.001(7) 0.005(7) 0.004(6)
N21 0.091(14) 0.053(12) 0.068(13) -0.008(11) 0.029(11) 0.019(10)
N22 0.030(7) 0.014(7) 0.036(8) 0.010(6) 0.005(6) 0.005(5)
N23 0.041(9) 0.034(9) 0.051(10) 0.010(9) 0.004(7) 0.012(7)
N24 0.105(17) 0.067(15) 0.086(17) 0.000(13) -0.001(13) 0.006(12)
C1 0.016(7) 0.018(7) 0.026(8) 0.012(6) 0.003(6) 0.006(6)
C4 0.028(9) 0.016(8) 0.038(10) -0.002(7) 0.007(7) 0.009(6)
C3 0.020(8) 0.016(8) 0.031(8) 0.003(7) 0.006(6) 0.001(6)
C2 0.018(7) 0.023(8) 0.023(7) 0.017(6) 0.004(6) 0.008(6)
C6 0.024(8) 0.024(8) 0.028(8) 0.003(7) 0.011(6) 0.005(6)
C5 0.020(8) 0.029(9) 0.031(9) 0.003(7) 0.004(6) 0.002(6)
C7 0.022(8) 0.011(7) 0.029(8) 0.012(6) -0.009(6) -0.001(6)
C13 0.030(8) 0.010(7) 0.029(8) 0.010(6) 0.014(6) 0.007(6)
C8 0.026(8) 0.013(7) 0.040(9) 0.018(7) 0.000(7) 0.005(6)
C9 0.028(8) 0.015(8) 0.052(11) 0.012(8) 0.001(7) 0.002(6)
C12 0.032(9) 0.016(8) 0.047(10) 0.018(8) 0.000(7) 0.000(6)
C11 0.023(8) 0.018(8) 0.041(10) 0.017(7) -0.001(7) 0.001(6)
N10 0.035(8) 0.020(7) 0.034(8) 0.010(6) 0.001(6) 0.002(6)
C10 0.028(8) 0.021(8) 0.043(10) 0.015(8) 0.002(7) 0.005(6)
C14 0.031(9) 0.026(9) 0.061(12) 0.030(9) 0.001(8) 0.004(7)
C15 0.046(11) 0.016(9) 0.063(13) 0.014(9) -0.013(9) 0.006(7)
C18 0.045(11) 0.024(10) 0.075(14) 0.019(10) -0.003(10) -0.005(8)
C17 0.046(11) 0.034(10) 0.065(13) 0.017(10) -0.007(9) 0.006(8)
C16 0.037(10) 0.026(9) 0.055(12) 0.013(9) -0.005(8) 0.002(7)
N15 0.030(7) 0.018(7) 0.045(8) 0.016(6) 0.008(6) 0.011(5)

loop_
_atom_type_symbol
_atom_type_description
_atom_type_scat_dispersion_real
_atom_type_scat_dispersion_imag
_atom_type_scat_source
C C 0.0033 0.0016 'International Tables Vol C Tables 4.2.6.8 and 6.1.1.4'
H H 0.0000 0.0000 'International Tables Vol C Tables 4.2.6.8 and 6.1.1.4'
N N 0.0061 0.0033 'International Tables Vol C Tables 4.2.6.8 and 6.1.1.4'
Co Co 0.3494 0.9721 'International Tables Vol C Tables 4.2.6.8 and 6.1.1.4'

loop_
_geom_angle_atom_site_label_1
_geom_angle_atom_site_label_2
_geom_angle_atom_site_label_3
_geom_angle
_geom_angle_site_symmetry_1
_geom_angle_site_symmetry_3
N19 Co3 N16 165.9(4) . .
N19 Co3 N7 83.2(4) . .
N16 Co3 N7 97.0(4) . .
N19 Co3 N5 104.6(4) . 1_455
N16 Co3 N5 89.5(5) . 1_455
N7 Co3 N5 93.4(4) . 1_455
N19 Co3 N3 84.9(4) . .
N16 Co3 N3 81.1(4) . .
N7 Co3 N3 82.9(4) . .
N5 Co3 N3 169.3(4) 1_455 .
N19 Co3 N10 85.9(4) . 1_565
N16 Co3 N10 92.4(4) . 1_565
N7 Co3 N10 168.0(4) . 1_565
N5 Co3 N10 94.1(5) 1_455 1_565
N3 Co3 N10 91.3(4) . 1_565
N22 Co2 N18 97.1(5) . 2_565
N22 Co2 N16 172.4(5) . .
N18 Co2 N16 90.4(5) 2_565 .
N22 Co2 N2 89.1(5) . .
N18 Co2 N2 173.4(5) 2_565 .
N16 Co2 N2 83.5(4) . .
N22 Co2 N15 87.3(5) . 1_545
N18 Co2 N15 91.1(5) 2_565 1_545
N16 Co2 N15 91.4(5) . 1_545
N2 Co2 N15 91.7(4) . 1_545
N22 Co2 N12 82.1(4) . .
N18 Co2 N12 96.0(4) 2_565 .
N16 Co2 N12 98.3(4) . .
N2 Co2 N12 82.2(4) . .
N15 Co2 N12 167.8(4) 1_545 .
N22 Co1 N22 180.000(1) 2_665 .
N22 Co1 N13 84.6(5) 2_665 2_665
N22 Co1 N13 95.4(5) . 2_665
N22 Co1 N13 95.4(5) 2_665 .
N22 Co1 N13 84.6(5) . .
N13 Co1 N13 180.0(7) 2_665 .
N22 Co1 N1 92.1(4) 2_665 .
N22 Co1 N1 87.9(4) . .
N13 Co1 N1 93.2(4) 2_665 .
N13 Co1 N1 86.8(4) . .
N22 Co1 N1 87.9(4) 2_665 2_665
N22 Co1 N1 92.1(4) . 2_665
N13 Co1 N1 86.8(4) 2_665 2_665
N13 Co1 N1 93.2(4) . 2_665
N1 Co1 N1 180.0(5) . 2_665
N19 Co4 N19 180.000(2) 2_666 .
N19 Co4 N8 83.9(4) 2_666 2_666
N19 Co4 N8 96.1(4) . 2_666
N19 Co4 N8 96.1(4) 2_666 .
N19 Co4 N8 83.9(4) . .
N8 Co4 N8 180.000(1) 2_666 .
N19 Co4 N4 88.5(4) 2_666 2_666
N19 Co4 N4 91.5(4) . 2_666
N8 Co4 N4 88.0(4) 2_666 2_666
N8 Co4 N4 92.0(4) . 2_666
N19 Co4 N4 91.5(4) 2_666 .
N19 Co4 N4 88.5(4) . .
N8 Co4 N4 92.0(4) 2_666 .
N8 Co4 N4 88.0(4) . .
N4 Co4 N4 180.000(1) 2_666 .
N2 N1 C1 104.2(11) . .
N2 N1 Co1 107.0(7) . .
C1 N1 Co1 145.2(9) . .
N3 N2 N1 110.3(10) . .
N3 N2 Co2 124.1(8) . .
N1 N2 Co2 124.5(9) . .
N2 N3 N4 109.6(10) . .
N2 N3 Co3 124.3(8) . .
N4 N3 Co3 126.0(9) . .
C1 N4 N3 105.6(11) . .
C1 N4 Co4 140.6(9) . .
N3 N4 Co4 108.6(8) . .
C5 N5 C4 116.4(12) . .
C5 N5 Co3 128.2(10) . 1_655
C4 N5 Co3 112.9(9) . 1_655
C7 N6 N7 103.6(10) . .
N8 N7 N6 108.4(10) . .
N8 N7 Co3 114.5(8) . .
N6 N7 Co3 136.9(9) . .
N9 N8 N7 111.1(10) . .
N9 N8 Co4 124.4(8) . .
N7 N8 Co4 122.9(9) . .
N8 N9 C7 104.4(10) . .
C13 N11 N12 104.2(11) . .
N13 N12 N11 107.1(10) . .
N13 N12 Co2 112.6(8) . .
N11 N12 Co2 139.9(9) . .
N12 N13 N14 112.4(11) . .
N12 N13 Co1 121.8(8) . .
N14 N13 Co1 125.0(8) . .
C13 N14 N13 103.1(10) . .
N17 N16 Co3 108.1(9) . .
N17 N16 Co2 104.4(9) . .
Co3 N16 Co2 125.6(5) . .
N18 N17 N16 170.0(15) . .
N17 N18 Co2 124.4(10) . 2_565
N20 N19 Co3 126.3(10) . .
N20 N19 Co4 122.3(10) . .
Co3 N19 Co4 109.8(5) . .
N21 N20 N19 178.0(18) . .
N23 N22 Co2 122.6(10) . .
N23 N22 Co1 126.3(11) . .
Co2 N22 Co1 110.6(6) . .
N24 N23 N22 174.9(19) . .
N4 C1 N1 110.4(11) . .
N4 C1 C2 127.1(12) . .
N1 C1 C2 122.5(12) . .
C3 C4 N5 122.0(13) . .
C3 C4 H4A 119.0 . .
N5 C4 H4A 119.0 . .
C4 C3 C2 120.8(13) . .
C4 C3 H3A 119.6 . .
C2 C3 H3A 119.6 . .
C6 C2 C3 117.8(12) . .
C6 C2 C1 122.8(13) . .
C3 C2 C1 119.4(12) . .
C2 C6 C5 118.1(13) . .
C2 C6 H6A 120.9 . .
C5 C6 H6A 120.9 . .
N5 C5 C6 124.3(14) . .
N5 C5 H5A 117.8 . .
C6 C5 H5A 117.8 . .
N9 C7 N6 112.4(11) . .
N9 C7 C8 120.9(12) . .
N6 C7 C8 126.7(11) . .
N14 C13 N11 113.2(12) . .
N14 C13 C14 123.2(12) . .
N11 C13 C14 123.5(12) . .
C9 C8 C12 115.9(13) . .
C9 C8 C7 120.2(12) . .
C12 C8 C7 123.8(13) . .
C8 C9 C10 119.9(14) . .
C8 C9 H9A 120.0 . .
C10 C9 H9A 120.0 . .
C11 C12 C8 120.0(14) . .
C11 C12 H12A 120.0 . .
C8 C12 H12A 120.0 . .
N10 C11 C12 124.2(13) . .
N10 C11 H11A 117.9 . .
C12 C11 H11A 117.9 . .
C10 N10 C11 114.4(12) . .
C10 N10 Co3 116.6(10) . 1_545
C11 N10 Co3 129.0(9) . 1_545
N10 C10 C9 125.4(14) . .
N10 C10 H10A 117.3 . .
C9 C10 H10A 117.3 . .
C15 C14 C18 115.1(14) . .
C15 C14 C13 119.4(14) . .
C18 C14 C13 124.7(14) . .
C14 C15 C16 120.9(15) . .
C14 C15 H15A 119.5 . .
C16 C15 H15A 119.5 . .
C17 C18 C14 119.2(15) . .
C17 C18 H18A 120.4 . .
C14 C18 H18A 120.4 . .
N15 C17 C18 122.8(16) . .
N15 C17 H17A 118.6 . .
C18 C17 H17A 118.6 . .
N15 C16 C15 125.5(15) . .
N15 C16 H16A 117.3 . .
C15 C16 H16A 117.3 . .
C16 N15 C17 115.2(14) . .
C16 N15 Co2 122.1(10) . 1_565
C17 N15 Co2 120.1(10) . 1_565

loop_
_geom_bond_atom_site_label_1
_geom_bond_atom_site_label_2
_geom_bond_distance
_geom_bond_site_symmetry_2
Co3 N19 2.097(11) .
Co3 N16 2.111(13) .
Co3 N7 2.189(11) .
Co3 N5 2.198(11) 1_455
Co3 N3 2.215(11) .
Co3 N10 2.245(12) 1_565
Co2 N22 2.043(13) .
Co2 N18 2.065(12) 2_565
Co2 N16 2.113(14) .
Co2 N2 2.116(11) .
Co2 N15 2.188(12) 1_545
Co2 N12 2.249(11) .
Co1 N22 2.046(11) 2_665
Co1 N22 2.046(11) .
Co1 N13 2.139(11) 2_665
Co1 N13 2.139(11) .
Co1 N1 2.261(11) .
Co1 N1 2.261(11) 2_665
Co4 N19 2.102(11) 2_666
Co4 N19 2.102(11) .
Co4 N8 2.140(11) 2_666
Co4 N8 2.140(11) .
Co4 N4 2.193(11) 2_666
Co4 N4 2.193(11) .
N1 N2 1.340(15) .
N1 C1 1.363(17) .
N2 N3 1.294(14) .
N3 N4 1.340(14) .
N4 C1 1.327(17) .
N5 C5 1.286(19) .
N5 C4 1.414(17) .
N5 Co3 2.198(11) 1_655
N6 C7 1.353(16) .
N6 N7 1.358(15) .
N7 N8 1.325(15) .
N8 N9 1.323(15) .
N9 C7 1.333(16) .
N11 C13 1.343(16) .
N11 N12 1.364(15) .
N12 N13 1.312(15) .
N13 N14 1.336(15) .
N14 C13 1.319(17) .
N16 N17 1.374(12) .
N17 N18 1.223(12) .
N18 Co2 2.065(12) 2_565
N19 N20 1.211(12) .
N20 N21 1.144(13) .
N22 N23 1.245(18) .
N23 N24 1.23(2) .
C1 C2 1.501(17) .
C4 C3 1.323(19) .
C4 H4A 0.9300 .
C3 C2 1.40(2) .
C3 H3A 0.9300 .
C2 C6 1.357(19) .
C6 C5 1.421(19) .
C6 H6A 0.9300 .
C5 H5A 0.9300 .
C7 C8 1.471(18) .
C13 C14 1.448(19) .
C8 C9 1.35(2) .
C8 C12 1.403(19) .
C9 C10 1.369(19) .
C9 H9A 0.9300 .
C12 C11 1.362(19) .
C12 H12A 0.9300 .
C11 N10 1.333(18) .
C11 H11A 0.9300 .
N10 C10 1.333(18) .
N10 Co3 2.245(12) 1_545
C10 H10A 0.9300 .
C14 C15 1.37(2) .
C14 C18 1.44(2) .
C15 C16 1.39(2) .
C15 H15A 0.9300 .
C18 C17 1.41(2) .
C18 H18A 0.9300 .
C17 N15 1.37(2) .
C17 H17A 0.9300 .
C16 N15 1.307(19) .
C16 H16A 0.9300 .
N15 Co2 2.188(12) 1_565

loop_
_geom_torsion_atom_site_label_1
_geom_torsion_atom_site_label_2
_geom_torsion_atom_site_label_3
_geom_torsion_atom_site_label_4
_geom_torsion
_geom_torsion_site_symmetry_1
_geom_torsion_site_symmetry_4
N22 Co1 N1 N2 138.9(8) 2_665 .
N22 Co1 N1 N2 -41.1(8) . .
N13 Co1 N1 N2 -136.4(8) 2_665 .
N13 Co1 N1 N2 43.6(8) . .
N1 Co1 N1 N2 -59(100) 2_665 .
N22 Co1 N1 C1 -13.4(17) 2_665 .
N22 Co1 N1 C1 166.6(17) . .
N13 Co1 N1 C1 71.3(17) 2_665 .
N13 Co1 N1 C1 -108.7(17) . .
N1 Co1 N1 C1 148(100) 2_665 .
C1 N1 N2 N3 0.7(13) . .
Co1 N1 N2 N3 -163.5(8) . .
C1 N1 N2 Co2 -167.7(8) . .
Co1 N1 N2 Co2 28.2(10) . .
N22 Co2 N2 N3 -167.2(10) . .
N18 Co2 N2 N3 35(4) 2_565 .
N16 Co2 N2 N3 11.3(10) . .
N15 Co2 N2 N3 -79.9(10) 1_545 .
N12 Co2 N2 N3 110.7(10) . .
N22 Co2 N2 N1 -0.4(10) . .
N18 Co2 N2 N1 -158(4) 2_565 .
N16 Co2 N2 N1 178.1(10) . .
N15 Co2 N2 N1 86.9(10) 1_545 .
N12 Co2 N2 N1 -82.6(9) . .
N1 N2 N3 N4 -0.9(13) . .
Co2 N2 N3 N4 167.5(8) . .
N1 N2 N3 Co3 177.5(8) . .
Co2 N2 N3 Co3 -14.1(13) . .
N19 Co3 N3 N2 -170.8(10) . .
N16 Co3 N3 N2 7.2(10) . .
N7 Co3 N3 N2 105.4(10) . .
N5 Co3 N3 N2 35(3) 1_455 .
N10 Co3 N3 N2 -85.1(10) 1_565 .
N19 Co3 N3 N4 7.3(10) . .
N16 Co3 N3 N4 -174.7(11) . .
N7 Co3 N3 N4 -76.4(10) . .
N5 Co3 N3 N4 -147(2) 1_455 .
N10 Co3 N3 N4 93.1(10) 1_565 .
N2 N3 N4 C1 0.8(14) . .
Co3 N3 N4 C1 -177.6(9) . .
N2 N3 N4 Co4 -159.2(8) . .
Co3 N3 N4 Co4 22.4(12) . .
N19 Co4 N4 C1 -8.2(15) 2_666 .
N19 Co4 N4 C1 171.8(15) . .
N8 Co4 N4 C1 75.7(15) 2_666 .
N8 Co4 N4 C1 -104.3(15) . .
N4 Co4 N4 C1 -161(100) 2_666 .
N19 Co4 N4 N3 140.6(9) 2_666 .
N19 Co4 N4 N3 -39.4(9) . .
N8 Co4 N4 N3 -135.5(9) 2_666 .
N8 Co4 N4 N3 44.5(9) . .
N4 Co4 N4 N3 -12(100) 2_666 .
C7 N6 N7 N8 3.2(15) . .
C7 N6 N7 Co3 178.1(11) . .
N19 Co3 N7 N8 -38.1(10) . .
N16 Co3 N7 N8 127.7(10) . .
N5 Co3 N7 N8 -142.4(10) 1_455 .
N3 Co3 N7 N8 47.6(10) . .
N10 Co3 N7 N8 -14(3) 1_565 .
N19 Co3 N7 N6 147.2(14) . .
N16 Co3 N7 N6 -47.0(14) . .
N5 Co3 N7 N6 42.9(14) 1_455 .
N3 Co3 N7 N6 -127.1(14) . .
N10 Co3 N7 N6 171.5(19) 1_565 .
N6 N7 N8 N9 -3.0(16) . .
Co3 N7 N8 N9 -179.2(8) . .
N6 N7 N8 Co4 -168.9(8) . .
Co3 N7 N8 Co4 14.9(13) . .
N19 Co4 N8 N9 33.1(11) 2_666 .
N19 Co4 N8 N9 -146.9(11) . .
N8 Co4 N8 N9 -144(100) 2_666 .
N4 Co4 N8 N9 -55.7(11) 2_666 .
N4 Co4 N8 N9 124.3(11) . .
N19 Co4 N8 N7 -162.9(11) 2_666 .
N19 Co4 N8 N7 17.1(11) . .
N8 Co4 N8 N7 20(100) 2_666 .
N4 Co4 N8 N7 108.3(11) 2_666 .
N4 Co4 N8 N7 -71.7(11) . .
N7 N8 N9 C7 1.5(16) . .
Co4 N8 N9 C7 167.1(10) . .
C13 N11 N12 N13 -2.7(15) . .
C13 N11 N12 Co2 168.6(12) . .
N22 Co2 N12 N13 -40.4(9) . .
N18 Co2 N12 N13 -136.8(10) 2_565 .
N16 Co2 N12 N13 131.9(9) . .
N2 Co2 N12 N13 49.7(9) . .
N15 Co2 N12 N13 -11(3) 1_545 .
N22 Co2 N12 N11 148.6(16) . .
N18 Co2 N12 N11 52.3(16) 2_565 .
N16 Co2 N12 N11 -39.0(16) . .
N2 Co2 N12 N11 -121.2(15) . .
N15 Co2 N12 N11 178.3(19) 1_545 .
N11 N12 N13 N14 1.3(15) . .
Co2 N12 N13 N14 -172.6(9) . .
N11 N12 N13 Co1 -168.9(9) . .
Co2 N12 N13 Co1 17.2(12) . .
N22 Co1 N13 N12 -164.6(10) 2_665 .
N22 Co1 N13 N12 15.4(10) . .
N13 Co1 N13 N12 14(100) 2_665 .
N1 Co1 N13 N12 -72.7(10) . .
N1 Co1 N13 N12 107.3(10) 2_665 .
N22 Co1 N13 N14 26.5(11) 2_665 .
N22 Co1 N13 N14 -153.5(11) . .
N13 Co1 N13 N14 -155(100) 2_665 .
N1 Co1 N13 N14 118.3(11) . .
N1 Co1 N13 N14 -61.7(11) 2_665 .
N12 N13 N14 C13 0.6(15) . .
Co1 N13 N14 C13 170.5(9) . .
N19 Co3 N16 N17 -114.0(17) . .
N7 Co3 N16 N17 156.2(9) . .
N5 Co3 N16 N17 62.8(10) 1_455 .
N3 Co3 N16 N17 -122.2(10) . .
N10 Co3 N16 N17 -31.3(10) 1_565 .
N19 Co3 N16 Co2 10(2) . .
N7 Co3 N16 Co2 -80.0(7) . .
N5 Co3 N16 Co2 -173.4(7) 1_455 .
N3 Co3 N16 Co2 1.6(6) . .
N10 Co3 N16 Co2 92.5(7) 1_565 .
N22 Co2 N16 N17 131(3) . .
N18 Co2 N16 N17 -57.7(9) 2_565 .
N2 Co2 N16 N17 119.6(9) . .
N15 Co2 N16 N17 -148.8(9) 1_545 .
N12 Co2 N16 N17 38.5(9) . .
N22 Co2 N16 Co3 6(4) . .
N18 Co2 N16 Co3 177.0(7) 2_565 .
N2 Co2 N16 Co3 -5.8(6) . .
N15 Co2 N16 Co3 85.8(7) 1_545 .
N12 Co2 N16 Co3 -86.9(7) . .
Co3 N16 N17 N18 149(8) . .
Co2 N16 N17 N18 13(8) . .
N16 N17 N18 Co2 74(8) . 2_565
N16 Co3 N19 N20 122.4(18) . .
N7 Co3 N19 N20 -146.1(12) . .
N5 Co3 N19 N20 -54.4(12) 1_455 .
N3 Co3 N19 N20 130.5(12) . .
N10 Co3 N19 N20 38.8(12) 1_565 .
N16 Co3 N19 Co4 -43.3(19) . .
N7 Co3 N19 Co4 48.3(5) . .
N5 Co3 N19 Co4 140.0(5) 1_455 .
N3 Co3 N19 Co4 -35.2(5) . .
N10 Co3 N19 Co4 -126.8(5) 1_565 .
N19 Co4 N19 N20 -174(100) 2_666 .
N8 Co4 N19 N20 -29.3(12) 2_666 .
N8 Co4 N19 N20 150.7(12) . .
N4 Co4 N19 N20 58.9(11) 2_666 .
N4 Co4 N19 N20 -121.1(11) . .
N19 Co4 N19 Co3 -8(100) 2_666 .
N8 Co4 N19 Co3 137.0(5) 2_666 .
N8 Co4 N19 Co3 -43.0(5) . .
N4 Co4 N19 Co3 -134.8(5) 2_666 .
N4 Co4 N19 Co3 45.2(5) . .
Co3 N19 N20 N21 102(53) . .
Co4 N19 N20 N21 -94(53) . .
N18 Co2 N22 N23 -41.6(12) 2_565 .
N16 Co2 N22 N23 130(3) . .
N2 Co2 N22 N23 141.0(12) . .
N15 Co2 N22 N23 49.3(12) 1_545 .
N12 Co2 N22 N23 -136.7(12) . .
N18 Co2 N22 Co1 145.9(6) 2_565 .
N16 Co2 N22 Co1 -43(4) . .
N2 Co2 N22 Co1 -31.5(5) . .
N15 Co2 N22 Co1 -123.2(6) 1_545 .
N12 Co2 N22 Co1 50.8(5) . .
N22 Co1 N22 N23 140(100) 2_665 .
N13 Co1 N22 N23 -37.6(13) 2_665 .
N13 Co1 N22 N23 142.4(13) . .
N1 Co1 N22 N23 -130.6(13) . .
N1 Co1 N22 N23 49.4(13) 2_665 .
N22 Co1 N22 Co2 -48(100) 2_665 .
N13 Co1 N22 Co2 134.6(5) 2_665 .
N13 Co1 N22 Co2 -45.4(5) . .
N1 Co1 N22 Co2 41.6(5) . .
N1 Co1 N22 Co2 -138.4(5) 2_665 .
Co2 N22 N23 N24 108(21) . .
Co1 N22 N23 N24 -81(21) . .
N3 N4 C1 N1 -0.3(15) . .
Co4 N4 C1 N1 149.0(11) . .
N3 N4 C1 C2 -178.3(13) . .
Co4 N4 C1 C2 -29(2) . .
N2 N1 C1 N4 -0.2(14) . .
Co1 N1 C1 N4 152.6(11) . .
N2 N1 C1 C2 177.8(12) . .
Co1 N1 C1 C2 -29(2) . .
C5 N5 C4 C3 4(2) . .
Co3 N5 C4 C3 -159.6(12) 1_655 .
N5 C4 C3 C2 0(2) . .
C4 C3 C2 C6 -6(2) . .
C4 C3 C2 C1 175.6(14) . .
N4 C1 C2 C6 -52(2) . .
N1 C1 C2 C6 130.2(15) . .
N4 C1 C2 C3 126.0(15) . .
N1 C1 C2 C3 -51.7(18) . .
C3 C2 C6 C5 9(2) . .
C1 C2 C6 C5 -173.1(13) . .
C4 N5 C5 C6 -1(2) . .
Co3 N5 C5 C6 159.5(11) 1_655 .
C2 C6 C5 N5 -5(2) . .
N8 N9 C7 N6 0.7(17) . .
N8 N9 C7 C8 -179.7(13) . .
N7 N6 C7 N9 -2.4(17) . .
N7 N6 C7 C8 178.0(14) . .
N13 N14 C13 N11 -2.5(16) . .
N13 N14 C13 C14 -179.0(14) . .
N12 N11 C13 N14 3.3(17) . .
N12 N11 C13 C14 179.8(14) . .
N9 C7 C8 C9 -20(2) . .
N6 C7 C8 C9 159.5(16) . .
N9 C7 C8 C12 162.5(16) . .
N6 C7 C8 C12 -18(2) . .
C12 C8 C9 C10 -5(2) . .
C7 C8 C9 C10 177.2(15) . .
C9 C8 C12 C11 5(2) . .
C7 C8 C12 C11 -177.8(15) . .
C8 C12 C11 N10 -2(2) . .
C12 C11 N10 C10 -1(2) . .
C12 C11 N10 Co3 -178.2(12) . 1_545
C11 N10 C10 C9 0(2) . .
Co3 N10 C10 C9 177.9(13) 1_545 .
C8 C9 C10 N10 3(3) . .
N14 C13 C14 C15 -35(2) . .
N11 C13 C14 C15 149.2(17) . .
N14 C13 C14 C18 134.0(18) . .
N11 C13 C14 C18 -42(3) . .
C18 C14 C15 C16 9(3) . .
C13 C14 C15 C16 178.6(16) . .
C15 C14 C18 C17 -10(3) . .
C13 C14 C18 C17 -179.6(17) . .
C14 C18 C17 N15 2(3) . .
C14 C15 C16 N15 1(3) . .
C15 C16 N15 C17 -10(3) . .
C15 C16 N15 Co2 -171.7(15) . 1_565
C18 C17 N15 C16 8(3) . .
C18 C17 N15 Co2 169.9(15) . 1_565
